data_2002064
loop_
_publ_author_name
'Sekar, K.'
'Parthasarathy, S.'
'Radhakrishnan, T. R.'

_publ_section_title
;
 Structure of 4-piperidone derivatives. III.
 1,3,3-Trimethyl-2,6-diphenyl-4-piperidone and
 2,6-bis(<i>p</i>-chlorophenyl)-1,3,5-trimethyl-4-piperidone
;
_journal_issue 1
_journal_name_full 'Acta Crystallographica Section C'
_journal_page_first 93
_journal_page_last 95
_journal_paper_doi 10.1107/S0108270192004207
_journal_volume 49
_journal_year 1993
_chemical_formula_sum 'C20 H23 N O'
_chemical_formula_weight 293.4
_space_group_crystal_system triclinic
_space_group_IT_number 2
_space_group_name_Hall '-P 1'
_space_group_name_H-M_alt 'P -1'
_cell_angle_alpha 79.900(10)
_cell_angle_beta 88.87(2)
_cell_angle_gamma 73.50(2)
_cell_formula_units_Z 2
_cell_length_a 6.486(2)
_cell_length_b 10.921(2)
_cell_length_c 12.5420(10)
_cell_volume 838.2(3)
_diffrn_radiation_type Cu
_diffrn_radiation_wavelength 1.5418
_exptl_absorpt_coefficient_mu 0.515
_exptl_crystal_density_diffrn 1.16
_exptl_crystal_F_000 316
_cod_data_source_file ab0270.cif
_cod_data_source_block ab0270a
_cod_depositor_comments
;
 Updating space group information and adding the symmetry operation list.

 Antanas Vaitkus,
 2018-06-14
;
_cod_original_formula_sum 'C20 H23 N1 O1'
_cod_database_code 2002064

loop_
_space_group_symop_id
_space_group_symop_operation_xyz
1 x,y,z
2 -x,-y,-z

loop_
_atom_site_label
_atom_site_fract_x
_atom_site_fract_y
_atom_site_fract_z
_atom_site_U_iso_or_equiv
N(1) .3041(2) .10270(10) .76230(10) .0450(10)
C(2) .3213(2) .19940(10) .66710(10) .0440(10)
C(3) .1785(2) .19960(10) .56790(10) .0490(10)
C(4) .2210(2) .0611(2) .54810(10) .0500(10)
C(5) .2159(3) -.0379(2) .64690(10) .0540(10)
C(6) .3624(2) -.02990(10) .73750(10) .0450(10)
C(7) .4529(4) .1050(2) .84850(10) .0690(10)
C(8) .2694(2) .33290(10) .69880(10) .0480(10)
C(9) .0978(3) .3763(2) .76410(10) .0590(10)
C(10) .0573(4) .4963(2) .7962(2) .074(11)
C(11) .1867(4) .5754(2) .7630(2) .0760(10)
C(12) .3565(4) .5345(2) .6978(2) .0770(10)
C(13) .3966(3) .4149(2) .6653(2) .0630(10)
C(14) -.0623(3) .2494(2) .5852(2) .0670(10)
C(15) .2385(4) .2831(2) .46740(10) .0740(10)
O(16) .2495(2) .03180(10) .45910(10) .0650(10)
C(17) .3465(3) -.12740(10) .83730(10) .0480(10)
C(18) .1573(3) -.1138(2) .89350(10) .0630(10)
C(19) .1436(4) -.2028(2) .9848(2) .0770(10)
C(20) .3176(4) -.3091(2) 1.01920(10) .0740(10)
C(21) .5035(4) -.3244(2) .9648(2) .0720(10)
C(22) .5192(3) -.23430(10) .87290(10) .0580(10)
H1C2 .473(3) .181(2) .6420(10) ?
H1C5 .272(5) -.133(2) .6220(10) ?
H2C5 .062(4) -.021(2) .6670(10) ?
H1C6 .528(3) -.059(2) .7150(10) ?
H1C7 .412(5) .183(2) .874(2) ?
H2C7 .444(5) .038(2) .913(2) ?
H3C7 .603(5) .089(3) .816(2) ?
H1C9 .005(4) .318(2) .792(2) ?
H1C10 -.075(5) .520(3) .849(2) ?
H1C11 .200(4) .655(2) .766(2) ?
H1C12 .460(5) .590(3) .671(2) ?
H1C13 .509(5) .393(3) .623(2) ?
H1C14 -.110(5) .347(2) .584(2) ?
H2C14 -.099(4) .199(2) .664(2) ?
H3C14 -.147(5) .235(3) .517(2) ?
H1C15 .204(4) .374(2) .479(2) ?
H2C15 .389(5) .253(3) .450(2) ?
H3C15 .168(5) .280(2) .403(2) ?
H1C18 .057(4) -.032(2) .853(2) ?
H1C19 -.007(5) -.178(3) 1.030(2) ?
H1C20 .250(3) -.349(2) 1.078(2) ?
H1C21 .613(5) -.399(2) .985(2) ?
H1C22 .650(4) -.248(2) .828(2) ?

loop_
_geom_angle_atom_site_label_1
_geom_angle_atom_site_label_2
_geom_angle_atom_site_label_3
_geom_angle
N(1) C(2) C(3) 112.80(10)
C(2) C(3) C(4) 109.00(10)
C(3) C(4) C(5) 115.20(10)
C(4) C(5) C(6) 110.90(10)
C(5) C(6) N(1) 110.60(10)
C(6) N(1) C(2) 111.90(10)
C(6) N(1) C(7) 108.10(10)
C(10) C(11) C(12) 119.4(2)
C(7) N(1) C(2) 108.60(10)
C(8) C(9) C(10) 121.2(2)
N(1) C(2) C(8) 109.50(10)
C(3) C(2) C(8) 111.70(10)
C(2) C(8) C(9) 121.70(10)
N(1) C(6) C(17) 110.70(10)
O(16) C(4) C(5) 121.5(2)
C(9) C(10) C(11) 120.3(2)
C(12) C(13) C(8) 121.1(2)
C(22) C(17) C(18) 118.20(10)
C(14) C(3) C(15) 109.30(10)
C(4) C(3) C(14) 106.70(10)
C(4) C(3) C(15) 109.20(10)
C(3) C(4) O(16) 123.3(2)
C(5) C(6) C(17) 109.40(10)
C(6) C(17) C(18) 121.10(10)
C(17) C(18) C(19) 120.9(2)
C(11) C(12) C(13) 120.4(2)
C(18) C(19) C(20) 120.1(2)
C(19) C(20) C(21) 119.8(2)
C(20) C(21) C(22) 120.5(2)
C(21) C(22) C(17) 120.5(2)
C(22) C(17) C(6) 120.70(10)
C(9) C(8) C(13) 117.5(2)
C(13) C(8) C(2) 120.70(10)
C(2) C(3) C(14) 113.40(10)
C(2) C(3) C(15) 109.10(10)

loop_
_geom_bond_atom_site_label_1
_geom_bond_atom_site_label_2
_geom_bond_distance
H1C2 C(2) 1.00(2)
H1C5 C(5) 1.10(2)
H2C5 C(5) 1.00(2)
H1C6 C(6) 1.08(2)
H1C7 C(7) 0.93(2)
H2C7 C(7) 1.00(2)
H3C7 C(7) 1.03(3)
H1C9 C(9) 1.01(3)
H1C10 C(10) 1.07(3)
H1C11 C(11) 0.90(2)
H1C12 C(12) 1.04(4)
H1C13 C(13) 0.89(3)
N(1) C(2) 1.474(2)
C(2) C(3) 1.565(2)
C(3) C(4) 1.522(3)
C(4) C(5) 1.501(2)
C(5) C(6) 1.525(2)
C(2) C(8) 1.522(2)
N(1) C(7) 1.472(3)
C(12) C(13) 1.389(3)
C(8) C(9) 1.391(2)
C(9) C(10) 1.391(3)
C(10) C(11) 1.377(4)
C(11) C(12) 1.376(4)
H1C14 C(14) 1.02(2)
H2C14 C(14) 1.10(2)
H3C14 C(14) 1.08(3)
H1C15 C(15) 0.99(2)
H2C15 C(15) 0.97(3)
H3C15 C(15) 0.95(3)
H1C18 C(18) 1.00(2)
H1C19 C(19) 1.11(3)
H1C20 C(20) 0.95(2)
H1C21 C(21) 0.92(2)
H1C22 C(22) 1.00(3)
C(8) C(13) 1.391(3)
C(3) C(14) 1.526(2)
C(3) C(15) 1.533(2)
C(4) O(16) 1.211(2)
C(6) C(17) 1.517(2)
C(17) C(18) 1.387(3)
C(18) C(19) 1.385(3)
C(19) C(20) 1.381(3)
C(20) C(21) 1.357(3)
C(21) C(22) 1.401(3)
C(17) C(22) 1.382(2)
C(6) N(1) 1.476(2)
